data_7205267
loop_
_publ_author_name
'Burrows, Andrew D.'
'Kelly, David J.'
'Haja Mohideen, M. Infas'
'Mahon, Mary F.'
'Pop, Viorica M.'
'Richardson, Christopher'

_publ_section_title
;
 Competition between coordination and hydrogen bonding in networks
 constructed using dipyridyl-1H-pyrazole ligands
;
_journal_issue 5
_journal_name_full CrystEngComm
_journal_page_first 1676
_journal_paper_doi 10.1039/c0ce00310g
_journal_volume 13
_journal_year 2011
_chemical_formula_sum 'C17.5 H18 N4 O4.5 Zn'
_chemical_formula_weight 421.73
_chemical_name_systematic
;
?
;
_space_group_IT_number 15
_symmetry_cell_setting monoclinic
_symmetry_space_group_name_Hall '-C 2yc'
_symmetry_space_group_name_H-M 'C 1 2/c 1'
_atom_sites_solution_hydrogens geom
_atom_sites_solution_primary direct
_atom_sites_solution_secondary difmap
_audit_creation_method SHELXL-97
_cell_angle_alpha 90.00
_cell_angle_beta 98.454(2)
_cell_angle_gamma 90.00
_cell_formula_units_Z 8
_cell_length_a 13.9650(5)
_cell_length_b 10.8130(4)
_cell_length_c 24.2060(8)
_cell_measurement_reflns_used 56466
_cell_measurement_temperature 150(2)
_cell_measurement_theta_max 27.485
_cell_measurement_theta_min 2.910
_cell_volume 3615.5(2)
_computing_cell_refinement 'HKL Scalepack (Otwinowski & Minor 1997)'
_computing_data_collection 'Collect (Bruker AXS BV, 1997-2004)'
_computing_data_reduction 'Denzo & Scalepack (Otwinowski & Minor, 1997)'
_computing_molecular_graphics 'ORTEX (P.McArdle, 1995)'
_computing_publication_material 'SHELXL-97/2 (Sheldrick,1997)'
_computing_structure_refinement 'SHELXL-97 (Sheldrick, 1997)'
_computing_structure_solution 'SHELXS-97 (Sheldrick, 1990)'
_diffrn_ambient_temperature 150(2)
_diffrn_measured_fraction_theta_full 0.994
_diffrn_measured_fraction_theta_max 0.994
_diffrn_measurement_device_type '95mm CCD camera on \k-goniostat'
_diffrn_measurement_method CCD
_diffrn_radiation_monochromator graphite
_diffrn_radiation_source 'fine-focus sealed tube'
_diffrn_radiation_type MoK\a
_diffrn_radiation_wavelength 0.71073
_diffrn_reflns_av_R_equivalents 0.0702
_diffrn_reflns_av_sigmaI/netI 0.0499
_diffrn_reflns_limit_h_max 17
_diffrn_reflns_limit_h_min -18
_diffrn_reflns_limit_k_max 14
_diffrn_reflns_limit_k_min -13
_diffrn_reflns_limit_l_max 31
_diffrn_reflns_limit_l_min -31
_diffrn_reflns_number 19661
_diffrn_reflns_theta_full 27.47
_diffrn_reflns_theta_max 27.47
_diffrn_reflns_theta_min 3.62
_exptl_absorpt_coefficient_mu 1.393
_exptl_absorpt_correction_type none
_exptl_crystal_colour Colourless
_exptl_crystal_density_diffrn 1.550
_exptl_crystal_density_method 'not measured'
_exptl_crystal_description Block
_exptl_crystal_F_000 1736
_exptl_crystal_size_max 0.25
_exptl_crystal_size_mid 0.10
_exptl_crystal_size_min 0.08
_refine_diff_density_max 0.848
_refine_diff_density_min -0.777
_refine_diff_density_rms 0.080
_refine_ls_extinction_method none
_refine_ls_goodness_of_fit_ref 1.031
_refine_ls_hydrogen_treatment constr
_refine_ls_matrix_type full
_refine_ls_number_parameters 252
_refine_ls_number_reflns 4117
_refine_ls_number_restraints 0
_refine_ls_restrained_S_all 1.031
_refine_ls_R_factor_all 0.0719
_refine_ls_R_factor_gt 0.0483
_refine_ls_shift/su_max 0.001
_refine_ls_shift/su_mean 0.000
_refine_ls_structure_factor_coef Fsqd
_refine_ls_weighting_details 'calc w=1/[\s^2^(Fo^2^)+(0.0517P)^2^+8.5737P] where P=(Fo^2^+2Fc^2^)/3'
_refine_ls_weighting_scheme calc
_refine_ls_wR_factor_gt 0.1093
_refine_ls_wR_factor_ref 0.1217
_reflns_number_gt 3109
_reflns_number_total 4117
_reflns_threshold_expression >2sigma(I)
_cod_data_source_file C0CE00310G.TXT
_cod_data_source_block k07adb17
_cod_depositor_comments
;
The following automatic conversions were performed:
'_symmetry_cell_setting' value 'Monoclinic' changed to 'monoclinic'
according to '/home/saulius/struct/CIF-dictionaries/cif_core.dic'
dictionary named 'cif_core.dic' version 2.4.1 from
2010-06-29.

'_exptl_absorpt_correction_type' value 'None' changed to
'none' according to '/home/saulius/struct/CIF-dictionaries/cif_core.dic'
dictionary named 'cif_core.dic' version 2.4.1 from 2010-06-29.

Automatic conversion script
Id: cif_fix_enum 1555 2011-01-17 13:19:09Z saulius 
;
_cod_original_sg_symbol_H-M C2/c
_cod_original_formula_sum 'C17.50 H18 N4 O4.50 Zn'
_cod_database_code 7205267

loop_
_symmetry_equiv_pos_as_xyz
'x, y, z'
'-x, y, -z+1/2'
'x+1/2, y+1/2, z'
'-x+1/2, y+1/2, -z+1/2'
'-x, -y, -z'
'x, -y, z-1/2'
'-x+1/2, -y+1/2, -z'
'x+1/2, -y+1/2, z-1/2'

loop_
_atom_site_label
_atom_site_type_symbol
_atom_site_fract_x
_atom_site_fract_y
_atom_site_fract_z
_atom_site_U_iso_or_equiv
_atom_site_adp_type
_atom_site_occupancy
_atom_site_symmetry_multiplicity
_atom_site_calc_flag
_atom_site_refinement_flags
_atom_site_disorder_assembly
_atom_site_disorder_group
Zn1 Zn 0.35447(3) 0.27515(4) 0.558543(14) 0.03327(14) Uani 1 1 d . . .
O1 O 0.46722(16) 0.1946(2) 0.61146(9) 0.0352(5) Uani 1 1 d . . .
O2 O 0.5020(2) 0.3895(3) 0.61070(15) 0.0710(9) Uani 1 1 d . . .
O3 O 0.31853(17) 0.4451(2) 0.52804(9) 0.0391(5) Uani 1 1 d . . .
O4 O 0.21769(17) 0.3915(2) 0.45189(9) 0.0472(6) Uani 1 1 d . . .
O5 O 0.5243(5) 0.5260(5) 0.7182(2) 0.0667(16) Uani 0.50 1 d P A -1
H5A H 0.5053 0.5069 0.6847 0.080 Uiso 0.50 1 calc PR A -1
N1 N 0.62210(19) 0.0089(3) 0.28642(10) 0.0340(6) Uani 1 1 d . . .
N2 N 0.57769(18) 0.0218(2) 0.33190(10) 0.0322(6) Uani 1 1 d . . .
H2 H 0.5597 -0.0412 0.3510 0.039 Uiso 1 1 calc R . .
N3 N 0.42856(18) 0.2380(3) 0.48696(10) 0.0320(6) Uani 1 1 d . . .
N4 N 0.77714(18) 0.1908(3) 0.12752(10) 0.0335(6) Uani 1 1 d . . .
C1 C 0.7723(2) 0.0766(3) 0.14920(12) 0.0355(7) Uani 1 1 d . . .
H4 H 0.8006 0.0100 0.1318 0.043 Uiso 1 1 calc R . .
C2 C 0.7281(2) 0.0516(3) 0.19546(12) 0.0347(7) Uani 1 1 d . . .
H3 H 0.7271 -0.0303 0.2095 0.042 Uiso 1 1 calc R . .
C3 C 0.6849(2) 0.1477(3) 0.22136(11) 0.0294(6) Uani 1 1 d . . .
C4 C 0.6896(2) 0.2653(3) 0.19896(12) 0.0341(7) Uani 1 1 d . . .
H5 H 0.6612 0.3335 0.2152 0.041 Uiso 1 1 calc R . .
C5 C 0.7359(2) 0.2825(3) 0.15290(12) 0.0356(7) Uani 1 1 d . . .
H6 H 0.7387 0.3639 0.1384 0.043 Uiso 1 1 calc R . .
C6 C 0.6365(2) 0.1250(3) 0.27054(11) 0.0283(6) Uani 1 1 d . . .
C7 C 0.6011(2) 0.2117(3) 0.30590(11) 0.0299(6) Uani 1 1 d . . .
H1 H 0.6027 0.2993 0.3033 0.036 Uiso 1 1 calc R . .
C8 C 0.5635(2) 0.1412(3) 0.34522(11) 0.0286(6) Uani 1 1 d . . .
C9 C 0.4322(2) 0.1218(3) 0.46897(13) 0.0381(8) Uani 1 1 d . . .
H10 H 0.4036 0.0593 0.4888 0.046 Uiso 1 1 calc R . .
C10 C 0.4747(2) 0.0860(3) 0.42353(13) 0.0357(7) Uani 1 1 d . . .
H7 H 0.4748 0.0016 0.4127 0.043 Uiso 1 1 calc R . .
C11 C 0.5177(2) 0.1756(3) 0.39377(11) 0.0285(6) Uani 1 1 d . . .
C12 C 0.5152(2) 0.2968(3) 0.41219(12) 0.0342(7) Uani 1 1 d . . .
H8 H 0.5442 0.3608 0.3934 0.041 Uiso 1 1 calc R . .
C13 C 0.4699(2) 0.3244(3) 0.45832(12) 0.0343(7) Uani 1 1 d . . .
H9 H 0.4683 0.4081 0.4701 0.041 Uiso 1 1 calc R . .
C14 C 0.5224(3) 0.2829(3) 0.62635(15) 0.0421(8) Uani 1 1 d . . .
C15 C 0.6162(3) 0.2539(5) 0.6641(2) 0.0708(13) Uani 1 1 d . . .
H12 H 0.6513 0.3309 0.6744 0.106 Uiso 1 1 calc R . .
H13 H 0.6561 0.1996 0.6444 0.106 Uiso 1 1 calc R . .
H11 H 0.6018 0.2124 0.6979 0.106 Uiso 1 1 calc R . .
C16 C 0.2702(2) 0.4671(3) 0.48125(13) 0.0364(7) Uani 1 1 d . . .
C17 C 0.2767(3) 0.5957(4) 0.45844(17) 0.0596(11) Uani 1 1 d . . .
H16 H 0.2169 0.6152 0.4334 0.089 Uiso 1 1 calc R . .
H14 H 0.3318 0.6007 0.4377 0.089 Uiso 1 1 calc R . .
H15 H 0.2856 0.6551 0.4894 0.089 Uiso 1 1 calc R . .
C18 C 0.5000 0.4418(8) 0.7500 0.082(2) Uani 1 2 d S . .

loop_
_atom_site_aniso_label
_atom_site_aniso_U_11
_atom_site_aniso_U_22
_atom_site_aniso_U_33
_atom_site_aniso_U_23
_atom_site_aniso_U_13
_atom_site_aniso_U_12
Zn1 0.0375(2) 0.0400(2) 0.0255(2) 0.00123(14) 0.01543(14) 0.00839(16)
O1 0.0405(12) 0.0376(13) 0.0306(11) 0.0012(9) 0.0153(9) -0.0013(10)
O2 0.0553(17) 0.0414(17) 0.114(3) 0.0197(16) 0.0066(17) 0.0032(13)
O3 0.0496(14) 0.0374(13) 0.0321(12) -0.0020(9) 0.0121(10) 0.0046(10)
O4 0.0439(14) 0.0620(17) 0.0403(13) -0.0171(11) 0.0210(10) -0.0142(12)
O5 0.094(5) 0.047(4) 0.062(4) 0.001(3) 0.022(3) -0.002(3)
N1 0.0387(14) 0.0405(16) 0.0266(12) 0.0013(11) 0.0180(11) 0.0013(11)
N2 0.0385(14) 0.0375(15) 0.0246(12) 0.0046(10) 0.0180(10) -0.0004(11)
N3 0.0323(13) 0.0428(16) 0.0232(12) 0.0025(10) 0.0121(10) 0.0058(11)
N4 0.0368(14) 0.0428(16) 0.0237(12) -0.0017(10) 0.0138(10) -0.0084(11)
C1 0.0409(18) 0.042(2) 0.0271(15) -0.0017(13) 0.0161(13) 0.0009(14)
C2 0.0424(18) 0.0346(18) 0.0298(15) 0.0031(12) 0.0146(13) 0.0000(14)
C3 0.0291(15) 0.0380(17) 0.0227(13) -0.0010(12) 0.0088(11) -0.0039(12)
C4 0.0435(18) 0.0342(18) 0.0274(15) -0.0027(12) 0.0149(13) -0.0043(14)
C5 0.0496(19) 0.0324(18) 0.0279(15) -0.0011(12) 0.0163(14) -0.0094(14)
C6 0.0270(14) 0.0355(18) 0.0240(14) 0.0028(11) 0.0085(11) 0.0003(12)
C7 0.0345(16) 0.0316(17) 0.0256(14) 0.0017(11) 0.0109(12) -0.0006(12)
C8 0.0309(15) 0.0346(17) 0.0214(13) -0.0008(11) 0.0077(11) 0.0000(12)
C9 0.0435(18) 0.038(2) 0.0383(16) 0.0084(14) 0.0236(14) 0.0082(14)
C10 0.0436(18) 0.0306(17) 0.0379(16) 0.0015(13) 0.0226(14) 0.0043(13)
C11 0.0273(14) 0.0373(17) 0.0222(13) 0.0000(12) 0.0082(11) 0.0029(12)
C12 0.0377(17) 0.0388(19) 0.0286(15) -0.0012(12) 0.0126(12) -0.0044(13)
C13 0.0387(17) 0.0374(18) 0.0286(15) -0.0068(13) 0.0116(12) -0.0011(14)
C14 0.0424(19) 0.036(2) 0.050(2) 0.0041(15) 0.0109(15) 0.0034(15)
C15 0.053(3) 0.068(3) 0.083(3) -0.008(2) -0.018(2) 0.014(2)
C16 0.0351(17) 0.044(2) 0.0324(17) -0.0053(14) 0.0146(13) -0.0005(14)
C17 0.062(3) 0.058(3) 0.054(2) 0.0089(19) -0.0042(19) 0.001(2)
C18 0.082(5) 0.082(5) 0.078(5) 0.000 -0.003(4) 0.000

loop_
_atom_type_symbol
_atom_type_description
_atom_type_scat_dispersion_real
_atom_type_scat_dispersion_imag
_atom_type_scat_source
C C 0.0033 0.0016 'International Tables Vol C Tables 4.2.6.8 and 6.1.1.4'
H H 0.0000 0.0000 'International Tables Vol C Tables 4.2.6.8 and 6.1.1.4'
O O 0.0106 0.0060 'International Tables Vol C Tables 4.2.6.8 and 6.1.1.4'
N N 0.0061 0.0033 'International Tables Vol C Tables 4.2.6.8 and 6.1.1.4'
Zn Zn 0.2839 1.4301 'International Tables Vol C Tables 4.2.6.8 and 6.1.1.4'

loop_
_geom_angle_atom_site_label_1
_geom_angle_atom_site_label_2
_geom_angle_atom_site_label_3
_geom_angle
_geom_angle_site_symmetry_1
_geom_angle_site_symmetry_3
_geom_angle_publ_flag
O3 Zn1 O4 131.36(10) . 7_556 ?
O3 Zn1 O1 137.37(9) . . ?
O4 Zn1 O1 91.25(10) 7_556 . ?
O3 Zn1 N4 90.10(9) . 8_456 ?
O4 Zn1 N4 87.28(10) 7_556 8_456 ?
O1 Zn1 N4 90.84(9) . 8_456 ?
O3 Zn1 N3 89.93(9) . . ?
O4 Zn1 N3 91.27(9) 7_556 . ?
O1 Zn1 N3 90.43(9) . . ?
N4 Zn1 N3 178.08(10) 8_456 . ?
C14 O1 Zn1 103.8(2) . . ?
C16 O3 Zn1 125.2(2) . . ?
C16 O4 Zn1 151.4(2) . 7_556 ?
C18 O5 H5A 109.5 . . ?
C6 N1 N2 104.2(2) . . ?
N1 N2 C8 113.2(2) . . ?
N1 N2 H2 123.4 . . ?
C8 N2 H2 123.4 . . ?
C9 N3 C13 116.5(3) . . ?
C9 N3 Zn1 118.6(2) . . ?
C13 N3 Zn1 124.9(2) . . ?
C5 N4 C1 116.7(2) . . ?
C5 N4 Zn1 121.9(2) . 8 ?
C1 N4 Zn1 121.3(2) . 8 ?
N4 C1 C2 123.3(3) . . ?
N4 C1 H4 118.4 . . ?
C2 C1 H4 118.4 . . ?
C1 C2 C3 119.5(3) . . ?
C1 C2 H3 120.2 . . ?
C3 C2 H3 120.2 . . ?
C4 C3 C2 117.2(3) . . ?
C4 C3 C6 121.4(3) . . ?
C2 C3 C6 121.3(3) . . ?
C5 C4 C3 119.6(3) . . ?
C5 C4 H5 120.2 . . ?
C3 C4 H5 120.2 . . ?
N4 C5 C4 123.6(3) . . ?
N4 C5 H6 118.2 . . ?
C4 C5 H6 118.2 . . ?
N1 C6 C7 111.7(2) . . ?
N1 C6 C3 119.6(3) . . ?
C7 C6 C3 128.7(3) . . ?
C8 C7 C6 104.7(3) . . ?
C8 C7 H1 127.6 . . ?
C6 C7 H1 127.6 . . ?
N2 C8 C7 106.2(2) . . ?
N2 C8 C11 122.0(3) . . ?
C7 C8 C11 131.8(3) . . ?
N3 C9 C10 124.5(3) . . ?
N3 C9 H10 117.8 . . ?
C10 C9 H10 117.8 . . ?
C9 C10 C11 119.0(3) . . ?
C9 C10 H7 120.5 . . ?
C11 C10 H7 120.5 . . ?
C12 C11 C10 117.2(3) . . ?
C12 C11 C8 122.1(3) . . ?
C10 C11 C8 120.6(3) . . ?
C11 C12 C13 119.7(3) . . ?
C11 C12 H8 120.1 . . ?
C13 C12 H8 120.1 . . ?
N3 C13 C12 123.0(3) . . ?
N3 C13 H9 118.5 . . ?
C12 C13 H9 118.5 . . ?
O2 C14 O1 121.5(3) . . ?
O2 C14 C15 121.2(4) . . ?
O1 C14 C15 117.3(3) . . ?
C14 C15 H12 109.5 . . ?
C14 C15 H13 109.5 . . ?
H12 C15 H13 109.5 . . ?
C14 C15 H11 109.5 . . ?
H12 C15 H11 109.5 . . ?
H13 C15 H11 109.5 . . ?
O4 C16 O3 125.7(3) . . ?
O4 C16 C17 117.3(3) . . ?
O3 C16 C17 117.0(3) . . ?
C16 C17 H16 109.5 . . ?
C16 C17 H14 109.5 . . ?
H16 C17 H14 109.5 . . ?
C16 C17 H15 109.5 . . ?
H16 C17 H15 109.5 . . ?
H14 C17 H15 109.5 . . ?
O5 C18 O5 88.4(8) . 2_656 ?

loop_
_geom_bond_atom_site_label_1
_geom_bond_atom_site_label_2
_geom_bond_distance
_geom_bond_site_symmetry_2
_geom_bond_publ_flag
Zn1 O3 2.016(2) . ?
Zn1 O4 2.062(2) 7_556 ?
Zn1 O1 2.070(2) . ?
Zn1 N4 2.149(2) 8_456 ?
Zn1 N3 2.182(2) . ?
O1 C14 1.246(4) . ?
O2 C14 1.233(4) . ?
O3 C16 1.253(4) . ?
O4 C16 1.248(4) . ?
O4 Zn1 2.062(2) 7_556 ?
O5 C18 1.270(8) . ?
O5 H5A 0.8400 . ?
N1 C6 1.337(4) . ?
N1 N2 1.348(3) . ?
N2 C8 1.352(4) . ?
N2 H2 0.8800 . ?
N3 C9 1.333(4) . ?
N3 C13 1.343(4) . ?
N4 C5 1.340(4) . ?
N4 C1 1.347(4) . ?
N4 Zn1 2.149(2) 8 ?
C1 C2 1.383(4) . ?
C1 H4 0.9500 . ?
C2 C3 1.395(4) . ?
C2 H3 0.9500 . ?
C3 C4 1.388(4) . ?
C3 C6 1.473(4) . ?
C4 C5 1.381(4) . ?
C4 H5 0.9500 . ?
C5 H6 0.9500 . ?
C6 C7 1.407(4) . ?
C7 C8 1.382(4) . ?
C7 H1 0.9500 . ?
C8 C11 1.467(4) . ?
C9 C10 1.380(4) . ?
C9 H10 0.9500 . ?
C10 C11 1.394(4) . ?
C10 H7 0.9500 . ?
C11 C12 1.387(5) . ?
C12 C13 1.394(4) . ?
C12 H8 0.9500 . ?
C13 H9 0.9500 . ?
C14 C15 1.516(5) . ?
C15 H12 0.9800 . ?
C15 H13 0.9800 . ?
C15 H11 0.9800 . ?
C16 C17 1.504(5) . ?
C17 H16 0.9800 . ?
C17 H14 0.9800 . ?
C17 H15 0.9800 . ?
C18 O5 1.270(8) 2_656 ?
